data_7227805
loop_
_publ_author_name
'Zhang, Li-Yang'
'Lu, Li-Ping'
'Zhu, Miao-Li'
'Feng, Si-Si'

_publ_section_title
;
 Self-assembly of lanthanide(iii) coordination polymers from a
 bifunctional 2-(pyridin-2-yl)-1H-imidazole-4,5-dicarboxylate ligand with
 the assistance of oxalate: syntheses, structures, luminescence, and
 magnetic properties
;
_journal_issue 14
_journal_name_full CrystEngComm
_journal_page_first 1953
_journal_paper_doi 10.1039/C7CE00149E
_journal_volume 19
_journal_year 2017
_chemical_formula_sum 'C14 H15 Ho2 N3 O17'
_chemical_formula_weight 827.15
_space_group_crystal_system monoclinic
_space_group_IT_number 14
_space_group_name_Hall '-P 2ybc'
_space_group_name_H-M_alt 'P 1 21/c 1'
_symmetry_space_group_name_Hall '-P 2ybc'
_symmetry_space_group_name_H-M 'P 1 21/c 1'
_atom_sites_solution_hydrogens mixed
_audit_creation_method SHELXL-2016/6
_audit_update_record
;
2017-02-28 deposited with the CCDC.
2017-03-06 downloaded from the CCDC.
;
_cell_angle_alpha 90
_cell_angle_beta 102.8170(10)
_cell_angle_gamma 90
_cell_formula_units_Z 4
_cell_length_a 9.4299(3)
_cell_length_b 22.3272(8)
_cell_length_c 10.0874(4)
_cell_measurement_reflns_used 9966
_cell_measurement_temperature 293(2)
_cell_measurement_theta_max 28.28
_cell_measurement_theta_min 2.83
_cell_volume 2070.92(13)
_computing_structure_refinement 'SHELXL-2016/6 (Sheldrick, 2016)'
_diffrn_ambient_temperature 293(2)
_diffrn_measured_fraction_theta_full 0.995
_diffrn_measured_fraction_theta_max 0.995
_diffrn_measurement_device_type 'Bruker APEX-II CCD'
_diffrn_measurement_method '\f and \w scans'
_diffrn_radiation_type MoK\a
_diffrn_radiation_wavelength 0.71073
_diffrn_reflns_av_R_equivalents 0.0293
_diffrn_reflns_av_unetI/netI 0.0259
_diffrn_reflns_Laue_measured_fraction_full 0.995
_diffrn_reflns_Laue_measured_fraction_max 0.995
_diffrn_reflns_limit_h_max 11
_diffrn_reflns_limit_h_min -11
_diffrn_reflns_limit_k_max 25
_diffrn_reflns_limit_k_min -27
_diffrn_reflns_limit_l_max 12
_diffrn_reflns_limit_l_min -12
_diffrn_reflns_number 16542
_diffrn_reflns_point_group_measured_fraction_full 0.995
_diffrn_reflns_point_group_measured_fraction_max 0.995
_diffrn_reflns_theta_full 25.242
_diffrn_reflns_theta_max 25.997
_diffrn_reflns_theta_min 2.827
_diffrn_source 'sealed tube'
_exptl_absorpt_coefficient_mu 7.684
_exptl_absorpt_correction_T_max 0.8476
_exptl_absorpt_correction_T_min 0.7636
_exptl_absorpt_correction_type multi-scan
_exptl_absorpt_process_details '<i>SADABS</i> (Bruker, 2000)'
_exptl_crystal_colour pink
_exptl_crystal_density_diffrn 2.653
_exptl_crystal_density_method 'not measured'
_exptl_crystal_description block
_exptl_crystal_F_000 1560
_exptl_crystal_size_max 0.25
_exptl_crystal_size_mid 0.25
_exptl_crystal_size_min 0.20
_refine_diff_density_max 1.009
_refine_diff_density_min -0.561
_refine_diff_density_rms 0.123
_refine_ls_extinction_method none
_refine_ls_goodness_of_fit_ref 1.057
_refine_ls_hydrogen_treatment constr
_refine_ls_matrix_type full
_refine_ls_number_parameters 326
_refine_ls_number_reflns 4049
_refine_ls_number_restraints 6
_refine_ls_restrained_S_all 1.066
_refine_ls_R_factor_all 0.0269
_refine_ls_R_factor_gt 0.0209
_refine_ls_shift/su_max 0.002
_refine_ls_shift/su_mean 0.000
_refine_ls_structure_factor_coef Fsqd
_refine_ls_weighting_details 'w=1/[\s^2^(Fo^2^)+(0.0125P)^2^+5.6246P] where P=(Fo^2^+2Fc^2^)/3'
_refine_ls_weighting_scheme calc
_refine_ls_wR_factor_gt 0.0413
_refine_ls_wR_factor_ref 0.0430
_reflns_Friedel_coverage 0.000
_reflns_number_gt 3586
_reflns_number_total 4049
_reflns_threshold_expression 'I > 2\s(I)'
_cod_data_source_file c7ce00149e2.cif
_cod_data_source_block Z10-Ho-14R1
_cod_depositor_comments 'Adding full bibliography for 7227795--7227805.cif.'
_cod_database_code 7227805
_shelx_shelxl_version_number 2016/6
_shelx_space_group_comment
;
The symmetry employed for this shelxl refinement is uniquely defined
by the following loop, which should always be used as a source of
symmetry information in preference to the above space-group names.
They are only intended as comments.
;

loop_
_space_group_symop_operation_xyz
'x, y, z'
'-x, y+1/2, -z+1/2'
'-x, -y, -z'
'x, -y-1/2, z-1/2'

loop_
_atom_site_label
_atom_site_type_symbol
_atom_site_fract_x
_atom_site_fract_y
_atom_site_fract_z
_atom_site_U_iso_or_equiv
_atom_site_adp_type
_atom_site_occupancy
_atom_site_site_symmetry_order
_atom_site_calc_flag
_atom_site_refinement_flags_posn
_atom_site_refinement_flags_adp
Ho1 Ho 1.24816(2) 0.27630(2) 1.05136(2) 0.01382(5) Uani 1 1 d . .
Ho2 Ho 0.71783(2) 0.43411(2) 0.86187(2) 0.01261(5) Uani 1 1 d . .
N1 N 0.5994(4) 0.41501(15) 0.6288(3) 0.0144(7) Uani 1 1 d . .
N2 N 0.5330(4) 0.41311(16) 0.4068(3) 0.0175(7) Uani 1 1 d . .
H2 H 0.510859 0.425731 0.325138 0.021 Uiso 1 1 d R U
N3 N 0.7760(4) 0.50796(17) 0.6493(4) 0.0249(9) Uani 1 1 d . .
O1 O 1.0668(3) 0.33687(14) 1.1130(3) 0.0239(7) Uani 1 1 d . .
O2 O 1.0303(3) 0.28609(14) 0.8698(3) 0.0236(7) Uani 1 1 d . .
O3 O 0.8276(3) 0.34113(13) 0.7975(3) 0.0227(7) Uani 1 1 d . .
O4 O 0.8498(3) 0.38077(14) 1.0510(3) 0.0249(7) Uani 1 1 d . .
O5 O 0.5234(3) 0.36042(13) 0.8246(3) 0.0188(6) Uani 1 1 d . .
O6 O 0.3799(3) 0.29485(13) 0.6964(3) 0.0219(7) Uani 1 1 d . .
O9 O 0.6017(3) 0.43635(13) 1.0526(3) 0.0208(6) Uani 1 1 d . .
O7 O 0.2740(3) 0.29305(13) 0.3954(3) 0.0189(6) Uani 1 1 d . .
O8 O 0.3659(3) 0.33549(13) 0.2328(3) 0.0194(6) Uani 1 1 d . .
O10 O 0.4682(3) 0.49163(13) 1.1632(3) 0.0191(6) Uani 1 1 d . .
O11 O 0.9748(3) 0.44747(13) 0.8704(3) 0.0211(7) Uani 1 1 d . .
O12 O 1.1802(3) 0.48200(13) 1.0016(3) 0.0241(7) Uani 1 1 d . .
O13 O 1.2745(3) 0.36731(14) 0.9371(3) 0.0274(7) Uani 1 1 d . .
H13A H 1.242741 0.400085 0.953024 0.041 Uiso 1 1 d R U
H13B H 1.344869 0.373456 0.903629 0.041 Uiso 1 1 d R U
O14 O 1.5021(4) 0.28353(14) 1.0338(3) 0.0285(7) Uani 1 1 d . .
H14A H 1.552260 0.294296 1.107005 0.043 Uiso 1 1 d R U
H14B H 1.524105 0.304506 0.974716 0.043 Uiso 1 1 d R U
O15 O 1.0826(4) 0.20924(14) 1.1127(3) 0.0292(8) Uani 1 1 d . .
H15A H 0.997937 0.212121 1.070455 0.044 Uiso 1 1 d R U
H15B H 1.081375 0.208491 1.193736 0.044 Uiso 1 1 d R U
O16 O 0.7305(6) 0.1738(3) 0.7563(6) 0.0931(18) Uani 1 1 d . U
O17 O 0.7846(5) 0.2143(2) 0.0301(5) 0.0697(14) Uani 1 1 d . .
C1 C 0.4548(4) 0.36851(17) 0.4523(4) 0.0139(8) Uani 1 1 d . .
C2 C 0.4981(4) 0.37054(17) 0.5928(4) 0.0131(8) Uani 1 1 d . .
C3 C 0.6190(4) 0.43976(18) 0.5148(4) 0.0142(8) Uani 1 1 d . .
C4 C 0.7221(4) 0.48906(19) 0.5197(4) 0.0182(9) Uani 1 1 d . .
C5 C 0.7632(5) 0.5122(2) 0.4068(5) 0.0300(11) Uani 1 1 d . .
H5 H 0.726220 0.496875 0.320370 0.036 Uiso 1 1 calc R U
C6 C 0.8631(6) 0.5598(2) 0.4276(6) 0.0409(14) Uani 1 1 d . .
H6 H 0.893773 0.577083 0.354830 0.049 Uiso 1 1 calc R U
C7 C 0.9144(6) 0.5804(2) 0.5579(6) 0.0412(14) Uani 1 1 d . .
H7 H 0.978480 0.612589 0.573954 0.049 Uiso 1 1 calc R U
C8 C 0.8708(5) 0.5534(2) 0.6638(5) 0.0341(12) Uani 1 1 d . .
H8 H 0.909376 0.567409 0.751163 0.041 Uiso 1 1 calc R U
C9 C 0.3570(4) 0.32910(18) 0.3537(4) 0.0146(8) Uani 1 1 d . .
C10 C 0.4631(4) 0.33827(18) 0.7092(4) 0.0139(8) Uani 1 1 d . .
C11 C 0.5203(4) 0.47913(18) 1.0620(4) 0.0163(9) Uani 1 1 d . .
C12 C 1.0442(5) 0.47967(18) 0.9620(4) 0.0181(9) Uani 1 1 d . .
C13 C 0.9523(5) 0.34887(19) 1.0304(4) 0.0180(9) Uani 1 1 d . .
C14 C 0.9342(5) 0.32279(19) 0.8855(4) 0.0190(9) Uani 1 1 d . .

loop_
_atom_site_aniso_label
_atom_site_aniso_U_11
_atom_site_aniso_U_22
_atom_site_aniso_U_33
_atom_site_aniso_U_23
_atom_site_aniso_U_13
_atom_site_aniso_U_12
Ho1 0.01471(10) 0.01379(10) 0.01172(9) -0.00046(7) 0.00026(7) 0.00314(7)
Ho2 0.01047(9) 0.01380(9) 0.01220(9) -0.00312(7) -0.00040(7) 0.00012(7)
N1 0.0152(18) 0.0133(17) 0.0142(16) 0.0000(14) 0.0019(14) -0.0034(13)
N2 0.0177(19) 0.0222(19) 0.0106(16) 0.0031(15) -0.0011(14) -0.0031(15)
N3 0.018(2) 0.022(2) 0.030(2) -0.0055(17) -0.0039(17) -0.0035(16)
O1 0.0202(17) 0.0298(18) 0.0182(15) -0.0054(13) -0.0032(14) 0.0087(13)
O2 0.0222(17) 0.0268(18) 0.0198(15) -0.0051(13) 0.0008(13) 0.0123(13)
O3 0.0200(16) 0.0227(17) 0.0209(16) -0.0040(13) -0.0048(13) 0.0078(13)
O4 0.0231(17) 0.0320(18) 0.0206(16) 0.0010(14) 0.0071(14) 0.0145(14)
O5 0.0214(16) 0.0242(16) 0.0099(13) -0.0039(12) 0.0016(12) -0.0097(13)
O6 0.0282(18) 0.0208(16) 0.0164(15) -0.0033(13) 0.0041(13) -0.0122(13)
O9 0.0223(16) 0.0184(15) 0.0213(15) 0.0013(13) 0.0038(13) 0.0081(13)
O7 0.0198(16) 0.0188(16) 0.0170(14) 0.0005(12) 0.0017(13) -0.0076(12)
O8 0.0228(17) 0.0222(16) 0.0121(14) -0.0010(12) 0.0016(13) -0.0062(13)
O10 0.0170(16) 0.0258(17) 0.0146(14) -0.0011(13) 0.0037(12) 0.0057(12)
O11 0.0187(16) 0.0200(16) 0.0232(16) -0.0079(13) 0.0018(13) -0.0028(12)
O12 0.0107(15) 0.0234(17) 0.0366(18) -0.0100(14) 0.0018(14) 0.0015(12)
O13 0.0281(18) 0.0227(17) 0.0358(18) 0.0058(15) 0.0167(16) 0.0064(14)
O14 0.0296(19) 0.0331(19) 0.0236(17) 0.0072(14) 0.0074(15) 0.0016(15)
O15 0.0304(19) 0.035(2) 0.0226(16) 0.0035(15) 0.0064(15) -0.0043(15)
O16 0.091(3) 0.115(3) 0.076(3) -0.014(3) 0.025(3) 0.015(3)
O17 0.059(3) 0.079(4) 0.064(3) 0.009(3) -0.002(3) -0.008(3)
C1 0.013(2) 0.013(2) 0.0156(19) -0.0005(16) 0.0032(17) -0.0030(15)
C2 0.012(2) 0.015(2) 0.0118(19) -0.0022(16) 0.0007(16) -0.0006(15)
C3 0.013(2) 0.018(2) 0.0102(18) -0.0007(16) -0.0003(16) -0.0006(16)
C4 0.014(2) 0.015(2) 0.023(2) 0.0006(17) -0.0016(18) -0.0020(16)
C5 0.026(3) 0.035(3) 0.026(2) 0.010(2) 0.000(2) -0.009(2)
C6 0.036(3) 0.039(3) 0.047(3) 0.023(3) 0.009(3) -0.007(2)
C7 0.027(3) 0.027(3) 0.063(4) 0.004(3) -0.004(3) -0.011(2)
C8 0.028(3) 0.029(3) 0.039(3) -0.010(2) -0.006(2) -0.005(2)
C9 0.015(2) 0.015(2) 0.0129(19) -0.0020(16) -0.0001(17) 0.0003(16)
C10 0.014(2) 0.016(2) 0.0118(19) -0.0012(16) 0.0029(17) 0.0008(16)
C11 0.011(2) 0.021(2) 0.015(2) -0.0019(18) -0.0010(17) -0.0036(16)
C12 0.017(2) 0.015(2) 0.021(2) -0.0002(18) 0.0014(18) -0.0007(17)
C13 0.019(2) 0.017(2) 0.019(2) -0.0009(17) 0.0059(19) 0.0013(17)
C14 0.020(2) 0.015(2) 0.021(2) 0.0002(18) 0.0022(19) -0.0012(17)

loop_
_atom_type_symbol
_atom_type_description
_atom_type_scat_dispersion_real
_atom_type_scat_dispersion_imag
_atom_type_scat_source
C C 0.0033 0.0016 'International Tables Vol C Tables 4.2.6.8 and 6.1.1.4'
H H 0.0000 0.0000 'International Tables Vol C Tables 4.2.6.8 and 6.1.1.4'
N N 0.0061 0.0033 'International Tables Vol C Tables 4.2.6.8 and 6.1.1.4'
O O 0.0106 0.0060 'International Tables Vol C Tables 4.2.6.8 and 6.1.1.4'
Ho Ho -0.2175 4.6783 'International Tables Vol C Tables 4.2.6.8 and 6.1.1.4'

loop_
_geom_angle_atom_site_label_1
_geom_angle_atom_site_label_2
_geom_angle_atom_site_label_3
_geom_angle
_geom_angle_site_symmetry_1
_geom_angle_site_symmetry_3
O7 Ho1 O6 81.07(10) 4_666 4_666
O7 Ho1 O8 146.06(11) 4_666 1_656
O6 Ho1 O8 78.35(11) 4_666 1_656
O7 Ho1 O15 85.83(11) 4_666 .
O6 Ho1 O15 72.02(11) 4_666 .
O8 Ho1 O15 112.59(10) 1_656 .
O7 Ho1 O1 140.35(10) 4_666 .
O6 Ho1 O1 122.77(10) 4_666 .
O8 Ho1 O1 73.50(10) 1_656 .
O15 Ho1 O1 74.54(11) . .
O7 Ho1 O13 102.07(11) 4_666 .
O6 Ho1 O13 142.28(11) 4_666 .
O8 Ho1 O13 79.24(11) 1_656 .
O15 Ho1 O13 145.29(11) . .
O1 Ho1 O13 78.37(11) . .
O7 Ho1 O2 75.03(10) 4_666 .
O6 Ho1 O2 141.01(11) 4_666 .
O8 Ho1 O2 135.58(10) 1_656 .
O15 Ho1 O2 75.88(11) . .
O1 Ho1 O2 67.00(10) . .
O13 Ho1 O2 73.78(11) . .
O7 Ho1 O14 74.68(11) 4_666 .
O6 Ho1 O14 72.27(11) 4_666 .
O8 Ho1 O14 73.49(11) 1_656 .
O15 Ho1 O14 141.42(11) . .
O1 Ho1 O14 139.19(11) . .
O13 Ho1 O14 72.48(10) . .
O2 Ho1 O14 127.93(10) . .
O4 Ho2 O10 132.89(10) . 3_667
O4 Ho2 O12 81.79(11) . 3_767
O10 Ho2 O12 73.13(10) 3_667 3_767
O4 Ho2 N1 138.47(11) . .
O10 Ho2 N1 81.30(10) 3_667 .
O12 Ho2 N1 137.74(11) 3_767 .
O4 Ho2 O9 67.46(10) . .
O10 Ho2 O9 67.52(9) 3_667 .
O12 Ho2 O9 73.80(10) 3_767 .
N1 Ho2 O9 126.00(11) . .
O4 Ho2 O11 71.90(11) . .
O10 Ho2 O11 128.61(10) 3_667 .
O12 Ho2 O11 67.22(9) 3_767 .
N1 Ho2 O11 107.46(11) . .
O9 Ho2 O11 126.52(10) . .
O4 Ho2 O5 91.58(11) . .
O10 Ho2 O5 86.69(10) 3_667 .
O12 Ho2 O5 144.19(10) 3_767 .
N1 Ho2 O5 63.79(10) . .
O9 Ho2 O5 71.18(10) . .
O11 Ho2 O5 143.40(10) . .
O4 Ho2 O3 67.12(10) . .
O10 Ho2 O3 153.80(10) 3_667 .
O12 Ho2 O3 132.05(10) 3_767 .
N1 Ho2 O3 74.04(10) . .
O9 Ho2 O3 121.13(10) . .
O11 Ho2 O3 68.82(10) . .
O5 Ho2 O3 74.70(10) . .
O4 Ho2 N3 138.22(11) . .
O10 Ho2 N3 77.18(10) 3_667 .
O12 Ho2 N3 81.99(11) 3_767 .
N1 Ho2 N3 59.54(11) . .
O9 Ho2 N3 141.55(10) . .
O11 Ho2 N3 66.32(10) . .
O5 Ho2 N3 122.64(10) . .
O3 Ho2 N3 97.28(11) . .
C3 N1 C2 107.2(3) . .
C3 N1 Ho2 130.6(3) . .
C2 N1 Ho2 122.2(2) . .
C3 N2 C1 108.7(3) . .
C3 N2 H2 127.7 . .
C1 N2 H2 121.8 . .
C8 N3 C4 116.0(4) . .
C8 N3 Ho2 126.2(3) . .
C4 N3 Ho2 116.7(3) . .
C13 O1 Ho1 121.3(3) . .
C14 O2 Ho1 118.3(3) . .
C14 O3 Ho2 113.9(3) . .
C13 O4 Ho2 116.1(3) . .
C10 O5 Ho2 124.8(2) . .
C10 O6 Ho1 147.2(3) . 4_465
C11 O9 Ho2 118.2(3) . .
C9 O7 Ho1 147.4(3) . 4_465
C9 O8 Ho1 125.3(3) . 1_454
C11 O10 Ho2 118.6(3) . 3_667
C12 O11 Ho2 117.2(3) . .
C12 O12 Ho2 117.8(3) . 3_767
Ho1 O13 H13A 125.9 . .
Ho1 O13 H13B 121.6 . .
H13A O13 H13B 107.2 . .
Ho1 O14 H14A 109.4 . .
Ho1 O14 H14B 120.0 . .
H14A O14 H14B 107.4 . .
Ho1 O15 H15A 116.2 . .
Ho1 O15 H15B 115.7 . .
H15A O15 H15B 107.0 . .
N2 C1 C2 105.0(3) . .
N2 C1 C9 120.2(3) . .
C2 C1 C9 134.7(4) . .
N1 C2 C1 109.0(3) . .
N1 C2 C10 114.1(3) . .
C1 C2 C10 136.9(4) . .
N1 C3 N2 110.1(4) . .
N1 C3 C4 120.3(4) . .
N2 C3 C4 129.6(4) . .
N3 C4 C5 124.2(4) . .
N3 C4 C3 111.7(4) . .
C5 C4 C3 124.1(4) . .
C4 C5 C6 117.5(5) . .
C4 C5 H5 121.2 . .
C6 C5 H5 121.2 . .
C7 C6 C5 118.5(5) . .
C7 C6 H6 120.7 . .
C5 C6 H6 120.7 . .
C8 C7 C6 119.8(5) . .
C8 C7 H7 120.1 . .
C6 C7 H7 120.1 . .
N3 C8 C7 124.0(5) . .
N3 C8 H8 118.0 . .
C7 C8 H8 118.0 . .
O8 C9 O7 125.5(4) . .
O8 C9 C1 114.8(4) . .
O7 C9 C1 119.6(3) . .
O6 C10 O5 122.9(4) . .
O6 C10 C2 123.2(4) . .
O5 C10 C2 113.8(3) . .
O9 C11 O10 126.2(4) . .
O9 C11 C11 116.8(5) . 3_667
O10 C11 C11 117.0(5) . 3_667
O11 C12 O12 126.5(4) . .
O11 C12 C12 117.2(5) . 3_767
O12 C12 C12 116.3(5) . 3_767
O1 C13 O4 126.9(4) . .
O1 C13 C14 116.8(4) . .
O4 C13 C14 116.2(4) . .
O3 C14 O2 127.6(4) . .
O3 C14 C13 116.7(4) . .
O2 C14 C13 115.6(4) . .

loop_
_geom_bond_atom_site_label_1
_geom_bond_atom_site_label_2
_geom_bond_distance
_geom_bond_site_symmetry_2
Ho1 O7 2.259(3) 4_666
Ho1 O6 2.324(3) 4_666
Ho1 O8 2.330(3) 1_656
Ho1 O15 2.343(3) .
Ho1 O1 2.368(3) .
Ho1 O13 2.376(3) .
Ho1 O2 2.439(3) .
Ho1 O14 2.445(3) .
Ho2 O4 2.357(3) .
Ho2 O10 2.386(3) 3_667
Ho2 O12 2.396(3) 3_767
Ho2 N1 2.406(3) .
Ho2 O9 2.416(3) .
Ho2 O11 2.424(3) .
Ho2 O5 2.430(3) .
Ho2 O3 2.470(3) .
Ho2 N3 2.853(4) .
N1 C3 1.325(5) .
N1 C2 1.370(5) .
N2 C3 1.345(5) .
N2 C1 1.378(5) .
N2 H2 0.8512 .
N3 C8 1.339(6) .
N3 C4 1.361(6) .
O1 C13 1.238(5) .
O2 C14 1.258(5) .
O3 C14 1.253(5) .
O4 C13 1.255(5) .
O5 C10 1.276(5) .
O6 C10 1.236(5) .
O9 C11 1.242(5) .
O7 C9 1.258(5) .
O8 C9 1.248(5) .
O10 C11 1.258(5) .
O11 C12 1.237(5) .
O12 C12 1.257(5) .
O13 H13A 0.8200 .
O13 H13B 0.8200 .
O14 H14A 0.8200 .
O14 H14B 0.8200 .
O15 H15A 0.8200 .
O15 H15B 0.8200 .
C1 C2 1.385(5) .
C1 C9 1.486(5) .
C2 C10 1.477(5) .
C3 C4 1.462(5) .
C4 C5 1.382(6) .
C5 C6 1.404(7) .
C5 H5 0.9300 .
C6 C7 1.375(8) .
C6 H6 0.9300 .
C7 C8 1.367(8) .
C7 H7 0.9300 .
C8 H8 0.9300 .
C11 C11 1.538(8) 3_667
C12 C12 1.546(8) 3_767
C13 C14 1.547(6) .

loop_
_geom_hbond_atom_site_label_D
_geom_hbond_atom_site_label_H
_geom_hbond_atom_site_label_A
_geom_hbond_distance_DH
_geom_hbond_distance_HA
_geom_hbond_distance_DA
_geom_hbond_angle_DHA
_geom_hbond_site_symmetry_A
N2 H2 O10 0.85 2.17 2.969(4) 156.6 1_554
O13 H13A O12 0.82 2.02 2.834(4) 175.5 .
O13 H13B O5 0.82 2.04 2.828(4) 162.1 1_655
O14 H14A O16 0.82 2.12 2.905(7) 161.5 4_666
O14 H14B O5 0.82 1.96 2.762(4) 165.1 1_655
O15 H15A O17 0.82 1.96 2.750(6) 160.9 1_556
O15 H15B O2 0.82 1.94 2.747(4) 166.0 4_566
